data_1503507
loop_
_publ_author_name
'Tran, Ngon T.'
'Wilson, Sean O.'
'Franz, Annaliese K.'

_publ_section_title
;
 Cooperative hydrogen-bonding effects in silanediol catalysis.
;
_journal_issue 1
_journal_name_full 'Organic letters'
_journal_page_first 186
_journal_page_last 189
_journal_paper_doi 10.1021/ol202971m
_journal_volume 14
_journal_year 2012
_chemical_formula_moiety 'C20 H16 O2 Si, C4 H10 O'
_chemical_formula_sum 'C24 H26 O3 Si'
_chemical_formula_weight 390.54
_chemical_name_common 'dinaphthylsilanediol with diethyl ether solvate'
_chemical_name_systematic
; 
 ? 
;
_space_group_IT_number 2
_symmetry_cell_setting triclinic
_symmetry_space_group_name_Hall '-P 1'
_symmetry_space_group_name_H-M 'P -1'
_atom_sites_solution_hydrogens geom
_atom_sites_solution_primary direct
_atom_sites_solution_secondary difmap
_audit_creation_method SHELXL-97
_cell_angle_alpha 80.0010(10)
_cell_angle_beta 82.9910(10)
_cell_angle_gamma 83.3600(10)
_cell_formula_units_Z 4
_cell_length_a 8.1046(8)
_cell_length_b 16.1014(15)
_cell_length_c 16.2436(16)
_cell_measurement_reflns_used 9952
_cell_measurement_temperature 90(2)
_cell_measurement_theta_max 27.5
_cell_measurement_theta_min 3.0
_cell_volume 2062.2(3)
_computing_cell_refinement 'SAINT (Bruker, 2010)'
_computing_data_collection 'SMART (Bruker, 2005)'
_computing_data_reduction 'SAINT (Bruker, 2010)'
_computing_publication_material 'SHELXL-97 (Sheldrick, 2008)'
_computing_structure_refinement 'SHELXL-97 (Sheldrick, 2008)'
_computing_structure_solution 'SHELXS-97 (Sheldrick, 2008)'
_diffrn_ambient_temperature 90(2)
_diffrn_measured_fraction_theta_full 0.967
_diffrn_measured_fraction_theta_max 0.967
_diffrn_measurement_device_type 'Bruker SMART 1000'
_diffrn_measurement_method \w
_diffrn_radiation_monochromator graphite
_diffrn_radiation_source 'fine-focus sealed tube'
_diffrn_radiation_type MoK\a
_diffrn_radiation_wavelength 0.71073
_diffrn_reflns_av_R_equivalents 0.0313
_diffrn_reflns_av_sigmaI/netI 0.0434
_diffrn_reflns_limit_h_max 10
_diffrn_reflns_limit_h_min -10
_diffrn_reflns_limit_k_max 20
_diffrn_reflns_limit_k_min -20
_diffrn_reflns_limit_l_max 21
_diffrn_reflns_limit_l_min -20
_diffrn_reflns_number 19660
_diffrn_reflns_theta_full 27.51
_diffrn_reflns_theta_max 27.51
_diffrn_reflns_theta_min 2.96
_exptl_absorpt_coefficient_mu 0.136
_exptl_absorpt_correction_T_max 0.9667
_exptl_absorpt_correction_T_min 0.9570
_exptl_absorpt_correction_type multi-scan
_exptl_absorpt_process_details 'SADABS (Sheldrick, 2006)'
_exptl_crystal_colour colorless
_exptl_crystal_density_diffrn 1.258
_exptl_crystal_density_method 'not measured'
_exptl_crystal_description block
_exptl_crystal_F_000 832
_exptl_crystal_size_max 0.33
_exptl_crystal_size_mid 0.30
_exptl_crystal_size_min 0.25
_refine_diff_density_max 0.437
_refine_diff_density_min -0.311
_refine_diff_density_rms 0.051
_refine_ls_extinction_method none
_refine_ls_goodness_of_fit_ref 1.023
_refine_ls_hydrogen_treatment mixed
_refine_ls_matrix_type full
_refine_ls_number_parameters 713
_refine_ls_number_reflns 9180
_refine_ls_number_restraints 0
_refine_ls_restrained_S_all 1.023
_refine_ls_R_factor_all 0.0497
_refine_ls_R_factor_gt 0.0378
_refine_ls_shift/su_max 0.001
_refine_ls_shift/su_mean 0.000
_refine_ls_structure_factor_coef Fsqd
_refine_ls_weighting_details 'calc w=1/[\s^2^(Fo^2^)+(0.0524P)^2^+0.6726P] where P=(Fo^2^+2Fc^2^)/3'
_refine_ls_weighting_scheme calc
_refine_ls_wR_factor_gt 0.0985
_refine_ls_wR_factor_ref 0.1078
_reflns_number_gt 7432
_reflns_number_total 9180
_reflns_threshold_expression >2sigma(I)
_cod_data_source_file ol202971m_si_001.cif
_cod_data_source_block a1
_cod_database_code 1503507

loop_
_symmetry_equiv_pos_as_xyz
'x, y, z'
'-x, -y, -z'

loop_
_atom_site_label
_atom_site_type_symbol
_atom_site_fract_x
_atom_site_fract_y
_atom_site_fract_z
_atom_site_U_iso_or_equiv
_atom_site_adp_type
_atom_site_occupancy
_atom_site_symmetry_multiplicity
_atom_site_calc_flag
Si1 Si 0.20942(4) 0.75856(2) 0.39330(2) 0.01522(9) Uani 1 1 d
O1 O 0.38906(12) 0.72344(7) 0.34695(6) 0.0192(2) Uani 1 1 d
H1A H 0.413(3) 0.6761(15) 0.3573(14) 0.054(7) Uiso 1 1 d
O2 O 0.05278(12) 0.72342(6) 0.36048(7) 0.0197(2) Uani 1 1 d
H2A H 0.055(3) 0.7280(14) 0.3089(14) 0.049(6) Uiso 1 1 d
C1 C 0.20498(16) 0.87683(8) 0.37111(8) 0.0159(3) Uani 1 1 d
C2 C 0.35243(17) 0.91324(9) 0.34513(9) 0.0199(3) Uani 1 1 d
H2 H 0.450(2) 0.8798(11) 0.3317(11) 0.027(4) Uiso 1 1 d
C3 C 0.36073(18) 1.00209(9) 0.33398(9) 0.0227(3) Uani 1 1 d
H3 H 0.468(2) 1.0229(11) 0.3151(10) 0.026(4) Uiso 1 1 d
C4 C 0.21974(18) 1.05427(9) 0.35009(9) 0.0219(3) Uani 1 1 d
H4 H 0.223(2) 1.1153(11) 0.3422(11) 0.028(4) Uiso 1 1 d
C5 C 0.06400(17) 1.02118(8) 0.37699(8) 0.0186(3) Uani 1 1 d
C6 C -0.08284(19) 1.07513(9) 0.39455(9) 0.0222(3) Uani 1 1 d
H6 H -0.070(2) 1.1348(11) 0.3888(10) 0.026(4) Uiso 1 1 d
C7 C -0.23332(19) 1.04306(9) 0.41954(9) 0.0242(3) Uani 1 1 d
H7 H -0.331(2) 1.0791(11) 0.4328(11) 0.031(5) Uiso 1 1 d
C8 C -0.24372(18) 0.95500(9) 0.42854(9) 0.0219(3) Uani 1 1 d
H8 H -0.352(2) 0.9328(10) 0.4464(10) 0.024(4) Uiso 1 1 d
C9 C -0.10381(17) 0.90102(9) 0.41291(9) 0.0186(3) Uani 1 1 d
H9 H -0.115(2) 0.8411(11) 0.4191(11) 0.027(4) Uiso 1 1 d
C10 C 0.05504(16) 0.93177(8) 0.38681(8) 0.0157(3) Uani 1 1 d
C11 C 0.19133(16) 0.72064(8) 0.50933(8) 0.0156(3) Uani 1 1 d
C12 C 0.04496(17) 0.68909(8) 0.54795(9) 0.0186(3) Uani 1 1 d
H12 H -0.041(2) 0.6824(11) 0.5150(11) 0.026(4) Uiso 1 1 d
C13 C 0.01693(17) 0.66443(9) 0.63629(9) 0.0206(3) Uani 1 1 d
H13 H -0.086(2) 0.6425(10) 0.6601(10) 0.023(4) Uiso 1 1 d
C14 C 0.13702(17) 0.67204(9) 0.68593(9) 0.0201(3) Uani 1 1 d
H14 H 0.121(2) 0.6560(10) 0.7473(11) 0.026(4) Uiso 1 1 d
C15 C 0.29125(16) 0.70327(8) 0.64999(8) 0.0171(3) Uani 1 1 d
C16 C 0.41704(18) 0.71039(9) 0.70139(9) 0.0211(3) Uani 1 1 d
H16 H 0.394(2) 0.6947(11) 0.7619(11) 0.027(4) Uiso 1 1 d
C17 C 0.56529(18) 0.74021(9) 0.66692(9) 0.0218(3) Uani 1 1 d
H17 H 0.649(2) 0.7455(11) 0.7045(11) 0.027(4) Uiso 1 1 d
C18 C 0.59595(17) 0.76360(9) 0.57873(9) 0.0202(3) Uani 1 1 d
H18 H 0.703(2) 0.7824(10) 0.5547(10) 0.021(4) Uiso 1 1 d
C19 C 0.47716(16) 0.75697(8) 0.52751(9) 0.0179(3) Uani 1 1 d
H19 H 0.5012(19) 0.7738(10) 0.4677(10) 0.020(4) Uiso 1 1 d
C20 C 0.32007(16) 0.72732(8) 0.56111(8) 0.0159(3) Uani 1 1 d
Si2 Si 0.29271(4) 0.72238(2) 0.13583(2) 0.01651(9) Uani 1 1 d
O21 O 0.44437(12) 0.75710(6) 0.17330(7) 0.0213(2) Uani 1 1 d
H21A H 0.444(2) 0.7486(13) 0.2255(14) 0.044(6) Uiso 1 1 d
O22 O 0.11062(12) 0.74701(7) 0.18643(6) 0.0206(2) Uani 1 1 d
H22A H 0.080(2) 0.7987(13) 0.1763(13) 0.041(6) Uiso 1 1 d
C21 C 0.30530(16) 0.77448(8) 0.02313(8) 0.0170(3) Uani 1 1 d
C22 C 0.44976(17) 0.81046(9) -0.01198(9) 0.0203(3) Uani 1 1 d
H22 H 0.534(2) 0.8124(11) 0.0227(11) 0.028(4) Uiso 1 1 d
C23 C 0.47470(18) 0.84635(9) -0.09792(9) 0.0228(3) Uani 1 1 d
H23 H 0.578(2) 0.8692(11) -0.1202(11) 0.028(4) Uiso 1 1 d
C24 C 0.35339(18) 0.84665(9) -0.14941(9) 0.0218(3) Uani 1 1 d
H24 H 0.369(2) 0.8701(11) -0.2093(12) 0.031(5) Uiso 1 1 d
C25 C 0.20061(17) 0.81213(8) -0.11742(9) 0.0186(3) Uani 1 1 d
C26 C 0.07329(18) 0.81309(9) -0.17029(9) 0.0221(3) Uani 1 1 d
H26 H 0.095(2) 0.8385(11) -0.2272(12) 0.031(5) Uiso 1 1 d
C27 C -0.07310(18) 0.77915(9) -0.13979(9) 0.0235(3) Uani 1 1 d
H27 H -0.159(2) 0.7780(11) -0.1779(12) 0.035(5) Uiso 1 1 d
C28 C -0.09989(17) 0.74314(9) -0.05398(9) 0.0211(3) Uani 1 1 d
H28 H -0.203(2) 0.7192(10) -0.0343(11) 0.025(4) Uiso 1 1 d
C29 C 0.02050(17) 0.74173(8) -0.00097(9) 0.0185(3) Uani 1 1 d
H29 H -0.003(2) 0.7167(11) 0.0579(11) 0.029(4) Uiso 1 1 d
C30 C 0.17528(16) 0.77572(8) -0.03060(8) 0.0166(3) Uani 1 1 d
C31 C 0.30927(16) 0.60428(8) 0.14407(8) 0.0174(3) Uani 1 1 d
C32 C 0.16487(18) 0.56410(9) 0.16574(9) 0.0214(3) Uani 1 1 d
H32 H 0.060(2) 0.5946(11) 0.1834(11) 0.027(4) Uiso 1 1 d
C33 C 0.16279(19) 0.47632(9) 0.16497(10) 0.0251(3) Uani 1 1 d
H33 H 0.063(2) 0.4519(11) 0.1808(11) 0.033(5) Uiso 1 1 d
C34 C 0.30549(19) 0.42962(9) 0.14060(9) 0.0238(3) Uani 1 1 d
H34 H 0.308(2) 0.3701(11) 0.1367(11) 0.031(5) Uiso 1 1 d
C35 C 0.45834(17) 0.46686(8) 0.11749(8) 0.0193(3) Uani 1 1 d
C36 C 0.60718(19) 0.41887(9) 0.09107(9) 0.0234(3) Uani 1 1 d
H36 H 0.600(2) 0.3611(11) 0.0869(11) 0.026(4) Uiso 1 1 d
C37 C 0.75454(19) 0.45462(10) 0.07099(9) 0.0255(3) Uani 1 1 d
H37 H 0.851(2) 0.4219(11) 0.0533(11) 0.032(5) Uiso 1 1 d
C38 C 0.75978(18) 0.54089(10) 0.07551(9) 0.0241(3) Uani 1 1 d
H38 H 0.865(2) 0.5650(11) 0.0619(11) 0.029(4) Uiso 1 1 d
C39 C 0.61729(17) 0.58956(9) 0.09914(9) 0.0199(3) Uani 1 1 d
H39 H 0.623(2) 0.6477(11) 0.1030(11) 0.027(4) Uiso 1 1 d
C40 C 0.46136(16) 0.55491(8) 0.12049(8) 0.0170(3) Uani 1 1 d
C41 C 0.7597(2) 0.60529(13) 0.33371(17) 0.0472(5) Uani 1 1 d
H41A H 0.750(3) 0.6248(14) 0.3904(15) 0.057(7) Uiso 1 1 d
H41B H 0.723(3) 0.6529(16) 0.2888(15) 0.066(7) Uiso 1 1 d
H41C H 0.878(3) 0.5879(14) 0.3159(14) 0.057(6) Uiso 1 1 d
C42 C 0.6584(2) 0.53159(11) 0.34058(12) 0.0326(4) Uani 1 1 d
H42A H 0.701(2) 0.4808(12) 0.3810(12) 0.033(5) Uiso 1 1 d
H42B H 0.657(2) 0.5131(12) 0.2862(13) 0.043(5) Uiso 1 1 d
O42 O 0.49052(12) 0.55532(6) 0.37307(7) 0.0279(2) Uani 1 1 d
C43 C 0.3881(2) 0.48669(10) 0.38186(13) 0.0343(4) Uani 1 1 d
H43A H 0.438(2) 0.4374(13) 0.4186(13) 0.042(5) Uiso 1 1 d
H43B H 0.386(2) 0.4718(13) 0.3221(14) 0.051(6) Uiso 1 1 d
C44 C 0.2170(2) 0.51307(11) 0.42058(14) 0.0383(4) Uani 1 1 d
H44A H 0.147(3) 0.4640(14) 0.4333(13) 0.053(6) Uiso 1 1 d
H44B H 0.230(3) 0.5300(15) 0.4766(16) 0.066(7) Uiso 1 1 d
H44C H 0.163(3) 0.5602(16) 0.3819(15) 0.065(7) Uiso 1 1 d
C51 C -0.2566(2) 0.89400(13) 0.18241(15) 0.0435(5) Uani 1 1 d
H51A H -0.244(3) 0.8491(16) 0.2321(15) 0.063(7) Uiso 1 1 d
H51B H -0.373(3) 0.9231(14) 0.1896(14) 0.059(7) Uiso 1 1 d
H51C H -0.249(3) 0.8673(14) 0.1298(15) 0.054(6) Uiso 1 1 d
C52 C -0.1279(2) 0.95536(10) 0.17539(11) 0.0305(3) Uani 1 1 d
H52A H -0.129(2) 0.9816(12) 0.2280(12) 0.038(5) Uiso 1 1 d
H52B H -0.145(2) 1.0020(11) 0.1275(12) 0.033(5) Uiso 1 1 d
O52 O 0.03265(13) 0.91193(7) 0.15780(7) 0.0297(2) Uani 1 1 d
C53 C 0.1701(2) 0.96341(11) 0.14443(11) 0.0312(4) Uani 1 1 d
H53A H 0.283(2) 0.9237(12) 0.1540(12) 0.042(5) Uiso 1 1 d
H53B H 0.146(2) 1.0030(12) 0.1866(12) 0.037(5) Uiso 1 1 d
C54 C 0.1921(2) 1.00948(11) 0.05505(11) 0.0335(4) Uani 1 1 d
H54A H 0.203(2) 0.9695(13) 0.0130(13) 0.042(5) Uiso 1 1 d
H54B H 0.086(2) 1.0548(13) 0.0448(13) 0.046(6) Uiso 1 1 d
H54C H 0.298(3) 1.0383(13) 0.0476(13) 0.047(6) Uiso 1 1 d

loop_
_atom_site_aniso_label
_atom_site_aniso_U_11
_atom_site_aniso_U_22
_atom_site_aniso_U_33
_atom_site_aniso_U_23
_atom_site_aniso_U_13
_atom_site_aniso_U_12
Si1 0.01556(17) 0.01365(17) 0.01614(18) -0.00204(13) -0.00164(13) -0.00075(13)
O1 0.0193(5) 0.0174(5) 0.0201(5) -0.0040(4) -0.0005(4) 0.0016(4)
O2 0.0206(5) 0.0198(5) 0.0197(5) -0.0040(4) -0.0031(4) -0.0040(4)
C1 0.0179(6) 0.0163(6) 0.0135(6) -0.0011(5) -0.0028(5) -0.0021(5)
C2 0.0198(7) 0.0196(7) 0.0195(7) -0.0002(5) -0.0028(5) -0.0019(5)
C3 0.0228(7) 0.0237(7) 0.0217(7) 0.0016(6) -0.0039(5) -0.0092(6)
C4 0.0305(7) 0.0154(6) 0.0208(7) 0.0007(5) -0.0075(6) -0.0066(6)
C5 0.0261(7) 0.0151(6) 0.0150(6) -0.0014(5) -0.0064(5) -0.0012(5)
C6 0.0332(8) 0.0149(6) 0.0186(7) -0.0033(5) -0.0074(6) 0.0032(6)
C7 0.0267(7) 0.0230(7) 0.0221(7) -0.0057(6) -0.0058(6) 0.0079(6)
C8 0.0199(7) 0.0238(7) 0.0211(7) -0.0026(6) -0.0028(5) 0.0011(6)
C9 0.0200(6) 0.0167(6) 0.0183(7) -0.0011(5) -0.0022(5) -0.0012(5)
C10 0.0195(6) 0.0148(6) 0.0126(6) -0.0007(5) -0.0041(5) -0.0015(5)
C11 0.0176(6) 0.0111(6) 0.0172(6) -0.0016(5) -0.0011(5) 0.0003(5)
C12 0.0182(6) 0.0157(6) 0.0216(7) -0.0020(5) -0.0027(5) -0.0011(5)
C13 0.0183(6) 0.0185(6) 0.0233(7) -0.0007(5) 0.0027(5) -0.0035(5)
C14 0.0241(7) 0.0165(6) 0.0179(7) -0.0005(5) 0.0014(5) -0.0016(5)
C15 0.0201(6) 0.0120(6) 0.0182(7) -0.0014(5) -0.0014(5) 0.0001(5)
C16 0.0264(7) 0.0183(6) 0.0180(7) -0.0004(5) -0.0039(5) -0.0009(5)
C17 0.0227(7) 0.0207(7) 0.0226(7) -0.0021(6) -0.0070(6) -0.0015(5)
C18 0.0184(6) 0.0179(6) 0.0235(7) -0.0010(5) -0.0023(5) -0.0019(5)
C19 0.0198(6) 0.0151(6) 0.0176(7) -0.0007(5) -0.0006(5) -0.0008(5)
C20 0.0174(6) 0.0112(6) 0.0183(6) -0.0020(5) -0.0015(5) 0.0003(5)
Si2 0.01673(18) 0.01621(18) 0.01632(19) -0.00278(14) -0.00155(13) -0.00035(14)
O21 0.0222(5) 0.0232(5) 0.0194(5) -0.0044(4) -0.0040(4) -0.0029(4)
O22 0.0200(5) 0.0209(5) 0.0201(5) -0.0040(4) -0.0016(4) 0.0022(4)
C21 0.0185(6) 0.0131(6) 0.0191(7) -0.0034(5) -0.0020(5) 0.0013(5)
C22 0.0190(6) 0.0185(6) 0.0236(7) -0.0041(5) -0.0024(5) -0.0009(5)
C23 0.0206(7) 0.0208(7) 0.0255(8) -0.0014(6) 0.0031(6) -0.0045(5)
C24 0.0242(7) 0.0184(7) 0.0205(7) 0.0000(5) 0.0014(5) -0.0012(5)
C25 0.0212(6) 0.0143(6) 0.0194(7) -0.0027(5) -0.0014(5) 0.0009(5)
C26 0.0264(7) 0.0202(7) 0.0185(7) -0.0018(5) -0.0035(6) 0.0020(6)
C27 0.0242(7) 0.0232(7) 0.0237(7) -0.0044(6) -0.0074(6) 0.0018(6)
C28 0.0193(6) 0.0198(7) 0.0240(7) -0.0031(6) -0.0021(5) -0.0018(5)
C29 0.0193(6) 0.0153(6) 0.0203(7) -0.0022(5) -0.0015(5) -0.0004(5)
C30 0.0181(6) 0.0122(6) 0.0191(7) -0.0033(5) -0.0014(5) 0.0013(5)
C31 0.0191(6) 0.0173(6) 0.0153(6) -0.0002(5) -0.0032(5) -0.0019(5)
C32 0.0206(7) 0.0224(7) 0.0197(7) 0.0014(5) -0.0027(5) -0.0028(6)
C33 0.0254(7) 0.0242(7) 0.0252(8) 0.0049(6) -0.0057(6) -0.0106(6)
C34 0.0332(8) 0.0158(6) 0.0229(7) 0.0020(5) -0.0086(6) -0.0062(6)
C35 0.0263(7) 0.0173(6) 0.0138(6) 0.0004(5) -0.0061(5) -0.0008(5)
C36 0.0348(8) 0.0159(6) 0.0184(7) -0.0016(5) -0.0062(6) 0.0042(6)
C37 0.0278(7) 0.0250(7) 0.0203(7) -0.0034(6) -0.0029(6) 0.0109(6)
C38 0.0199(7) 0.0271(7) 0.0227(7) -0.0004(6) -0.0009(5) 0.0011(6)
C39 0.0203(6) 0.0185(7) 0.0197(7) -0.0008(5) -0.0024(5) -0.0004(5)
C40 0.0206(6) 0.0164(6) 0.0135(6) 0.0002(5) -0.0039(5) -0.0009(5)
C41 0.0222(8) 0.0407(11) 0.0767(16) -0.0108(11) 0.0018(9) -0.0002(8)
C42 0.0249(8) 0.0292(8) 0.0423(10) -0.0089(7) -0.0029(7) 0.0076(6)
O42 0.0225(5) 0.0181(5) 0.0425(7) -0.0065(5) -0.0012(5) 0.0006(4)
C43 0.0354(9) 0.0201(8) 0.0485(11) -0.0086(7) -0.0027(8) -0.0043(7)
C44 0.0350(9) 0.0242(8) 0.0557(12) -0.0067(8) 0.0013(8) -0.0090(7)
C51 0.0292(9) 0.0428(11) 0.0529(13) -0.0032(10) 0.0068(8) 0.0010(8)
C52 0.0340(8) 0.0265(8) 0.0279(8) -0.0045(7) -0.0019(7) 0.0094(7)
O52 0.0273(5) 0.0203(5) 0.0394(7) -0.0042(5) 0.0012(5) 0.0001(4)
C53 0.0361(9) 0.0283(8) 0.0311(9) -0.0042(7) -0.0075(7) -0.0078(7)
C54 0.0382(9) 0.0311(9) 0.0325(9) -0.0037(7) -0.0060(7) -0.0089(7)

loop_
_atom_type_symbol
_atom_type_description
_atom_type_scat_dispersion_real
_atom_type_scat_dispersion_imag
_atom_type_scat_source
C C 0.0033 0.0016 'International Tables Vol C Tables 4.2.6.8 and 6.1.1.4'
H H 0.0000 0.0000 'International Tables Vol C Tables 4.2.6.8 and 6.1.1.4'
O O 0.0106 0.0060 'International Tables Vol C Tables 4.2.6.8 and 6.1.1.4'
Si Si 0.0817 0.0704 'International Tables Vol C Tables 4.2.6.8 and 6.1.1.4'

loop_
_geom_angle_atom_site_label_1
_geom_angle_atom_site_label_2
_geom_angle_atom_site_label_3
_geom_angle
O2 Si1 O1 111.76(5)
O2 Si1 C11 104.93(6)
O1 Si1 C11 111.73(6)
O2 Si1 C1 113.16(6)
O1 Si1 C1 105.26(6)
C11 Si1 C1 110.15(6)
Si1 O1 H1A 115.7(17)
Si1 O2 H2A 115.1(14)
C2 C1 C10 118.22(12)
C2 C1 Si1 119.17(10)
C10 C1 Si1 122.40(9)
C1 C2 C3 122.25(13)
C1 C2 H2 120.3(10)
C3 C2 H2 117.3(10)
C4 C3 C2 119.77(13)
C4 C3 H3 122.7(10)
C2 C3 H3 117.5(10)
C3 C4 C5 120.98(13)
C3 C4 H4 120.6(10)
C5 C4 H4 118.4(10)
C4 C5 C6 121.21(12)
C4 C5 C10 119.26(12)
C6 C5 C10 119.53(12)
C7 C6 C5 121.04(13)
C7 C6 H6 122.4(10)
C5 C6 H6 116.6(10)
C6 C7 C8 119.84(13)
C6 C7 H7 121.0(10)
C8 C7 H7 119.1(10)
C9 C8 C7 120.58(13)
C9 C8 H8 120.3(10)
C7 C8 H8 119.2(10)
C8 C9 C10 121.36(13)
C8 C9 H9 118.5(10)
C10 C9 H9 120.1(10)
C9 C10 C5 117.65(12)
C9 C10 C1 122.86(12)
C5 C10 C1 119.49(12)
C12 C11 C20 118.34(12)
C12 C11 Si1 118.75(10)
C20 C11 Si1 122.82(9)
C11 C12 C13 122.23(13)
C11 C12 H12 120.1(10)
C13 C12 H12 117.6(10)
C14 C13 C12 119.78(12)
C14 C13 H13 121.1(10)
C12 C13 H13 119.1(10)
C13 C14 C15 120.76(13)
C13 C14 H14 121.8(9)
C15 C14 H14 117.4(9)
C16 C15 C14 120.87(13)
C16 C15 C20 119.67(12)
C14 C15 C20 119.46(12)
C17 C16 C15 120.92(13)
C17 C16 H16 120.6(10)
C15 C16 H16 118.5(10)
C16 C17 C18 119.95(13)
C16 C17 H17 118.8(10)
C18 C17 H17 121.2(10)
C19 C18 C17 120.41(13)
C19 C18 H18 120.3(9)
C17 C18 H18 119.3(10)
C18 C19 C20 121.34(13)
C18 C19 H19 118.6(9)
C20 C19 H19 120.1(9)
C19 C20 C15 117.70(12)
C19 C20 C11 122.89(12)
C15 C20 C11 119.41(11)
O21 Si2 O22 111.87(5)
O21 Si2 C21 104.23(6)
O22 Si2 C21 111.53(6)
O21 Si2 C31 113.90(6)
O22 Si2 C31 104.78(6)
C21 Si2 C31 110.71(6)
Si2 O21 H21A 116.6(14)
Si2 O22 H22A 112.5(13)
C22 C21 C30 117.87(12)
C22 C21 Si2 118.48(10)
C30 C21 Si2 123.59(10)
C21 C22 C23 122.41(13)
C21 C22 H22 119.0(10)
C23 C22 H22 118.6(10)
C24 C23 C22 120.07(13)
C24 C23 H23 120.1(10)
C22 C23 H23 119.8(10)
C23 C24 C25 120.65(13)
C23 C24 H24 121.3(10)
C25 C24 H24 118.1(10)
C26 C25 C24 120.97(13)
C26 C25 C30 119.67(12)
C24 C25 C30 119.36(12)
C27 C26 C25 121.04(13)
C27 C26 H26 122.4(10)
C25 C26 H26 116.6(10)
C26 C27 C28 119.84(13)
C26 C27 H27 120.3(10)
C28 C27 H27 119.8(10)
C29 C28 C27 120.56(13)
C29 C28 H28 121.3(10)
C27 C28 H28 118.1(10)
C28 C29 C30 121.23(13)
C28 C29 H29 118.2(10)
C30 C29 H29 120.6(10)
C29 C30 C25 117.65(12)
C29 C30 C21 122.72(12)
C25 C30 C21 119.63(12)
C32 C31 C40 118.48(12)
C32 C31 Si2 118.21(10)
C40 C31 Si2 122.98(9)
C31 C32 C33 122.03(13)
C31 C32 H32 121.2(10)
C33 C32 H32 116.8(10)
C34 C33 C32 119.81(13)
C34 C33 H33 121.3(11)
C32 C33 H33 118.9(11)
C33 C34 C35 121.11(13)
C33 C34 H34 122.2(10)
C35 C34 H34 116.7(10)
C36 C35 C34 121.47(13)
C36 C35 C40 119.48(13)
C34 C35 C40 119.05(13)
C37 C36 C35 121.11(13)
C37 C36 H36 121.5(10)
C35 C36 H36 117.3(10)
C36 C37 C38 119.89(13)
C36 C37 H37 119.6(11)
C38 C37 H37 120.5(11)
C39 C38 C37 120.47(14)
C39 C38 H38 120.7(10)
C37 C38 H38 118.9(10)
C38 C39 C40 121.46(13)
C38 C39 H39 119.8(10)
C40 C39 H39 118.7(10)
C39 C40 C35 117.55(12)
C39 C40 C31 122.97(12)
C35 C40 C31 119.48(12)
C42 C41 H41A 109.3(12)
C42 C41 H41B 111.2(13)
H41A C41 H41B 111.1(19)
C42 C41 H41C 109.4(13)
H41A C41 H41C 109.9(18)
H41B C41 H41C 105.9(18)
O42 C42 C41 109.02(14)
O42 C42 H42A 106.5(10)
C41 C42 H42A 112.4(10)
O42 C42 H42B 108.8(11)
C41 C42 H42B 112.4(11)
H42A C42 H42B 107.6(15)
C42 O42 C43 111.43(12)
O42 C43 C44 109.29(13)
O42 C43 H43A 109.1(11)
C44 C43 H43A 109.4(11)
O42 C43 H43B 107.4(11)
C44 C43 H43B 111.9(11)
H43A C43 H43B 109.7(16)
C43 C44 H44A 110.7(12)
C43 C44 H44B 107.5(13)
H44A C44 H44B 106.5(18)
C43 C44 H44C 109.8(13)
H44A C44 H44C 110.0(17)
H44B C44 H44C 112.3(19)
C52 C51 H51A 110.3(13)
C52 C51 H51B 111.3(13)
H51A C51 H51B 107.4(18)
C52 C51 H51C 111.5(12)
H51A C51 H51C 109.9(19)
H51B C51 H51C 106.4(18)
O52 C52 C51 108.38(14)
O52 C52 H52A 109.2(11)
C51 C52 H52A 113.6(10)
O52 C52 H52B 107.1(10)
C51 C52 H52B 110.4(10)
H52A C52 H52B 108.0(15)
C52 O52 C53 115.39(12)
O52 C53 C54 111.65(13)
O52 C53 H53A 109.3(10)
C54 C53 H53A 106.2(10)
O52 C53 H53B 106.2(10)
C54 C53 H53B 112.7(11)
H53A C53 H53B 110.9(15)
C53 C54 H54A 111.9(11)
C53 C54 H54B 108.5(11)
H54A C54 H54B 109.3(16)
C53 C54 H54C 108.0(12)
H54A C54 H54C 108.2(16)
H54B C54 H54C 111.0(15)

loop_
_geom_bond_atom_site_label_1
_geom_bond_atom_site_label_2
_geom_bond_distance
Si1 O2 1.6284(10)
Si1 O1 1.6420(10)
Si1 C11 1.8709(14)
Si1 C1 1.8726(13)
O1 H1A 0.76(2)
O2 H2A 0.83(2)
C1 C2 1.3795(18)
C1 C10 1.4416(18)
C2 C3 1.4189(19)
C2 H2 0.930(18)
C3 C4 1.364(2)
C3 H3 0.960(16)
C4 C5 1.4170(19)
C4 H4 0.973(17)
C5 C6 1.4200(19)
C5 C10 1.4299(18)
C6 C7 1.368(2)
C6 H6 0.965(17)
C7 C8 1.411(2)
C7 H7 0.954(18)
C8 C9 1.3726(19)
C8 H8 0.976(16)
C9 C10 1.4226(18)
C9 H9 0.967(17)
C11 C12 1.3805(18)
C11 C20 1.4420(18)
C12 C13 1.4184(19)
C12 H12 0.956(17)
C13 C14 1.366(2)
C13 H13 0.956(16)
C14 C15 1.4218(18)
C14 H14 0.982(17)
C15 C16 1.4204(19)
C15 C20 1.4259(18)
C16 C17 1.365(2)
C16 H16 0.972(17)
C17 C18 1.415(2)
C17 H17 0.986(17)
C18 C19 1.3714(19)
C18 H18 0.968(16)
C19 C20 1.4238(18)
C19 H19 0.964(16)
Si2 O21 1.6290(10)
Si2 O22 1.6408(10)
Si2 C21 1.8725(14)
Si2 C31 1.8732(14)
O21 H21A 0.83(2)
O22 H22A 0.84(2)
C21 C22 1.3824(18)
C21 C30 1.4444(18)
C22 C23 1.415(2)
C22 H22 0.942(17)
C23 C24 1.365(2)
C23 H23 0.960(17)
C24 C25 1.4191(19)
C24 H24 0.978(18)
C25 C26 1.4179(19)
C25 C30 1.4300(18)
C26 C27 1.365(2)
C26 H26 0.948(18)
C27 C28 1.414(2)
C27 H27 0.991(18)
C28 C29 1.3738(19)
C28 H28 0.960(16)
C29 C30 1.4230(18)
C29 H29 0.976(18)
C31 C32 1.3811(18)
C31 C40 1.4359(18)
C32 C33 1.418(2)
C32 H32 0.966(17)
C33 C34 1.360(2)
C33 H33 0.931(17)
C34 C35 1.420(2)
C34 H34 0.969(18)
C35 C36 1.418(2)
C35 C40 1.4301(18)
C36 C37 1.365(2)
C36 H36 0.954(17)
C37 C38 1.410(2)
C37 H37 0.933(18)
C38 C39 1.3719(19)
C38 H38 0.961(17)
C39 C40 1.4205(18)
C39 H39 0.955(17)
C41 C42 1.500(3)
C41 H41A 1.01(2)
C41 H41B 1.01(3)
C41 H41C 0.99(2)
C42 O42 1.4319(18)
C42 H42A 1.012(18)
C42 H42B 0.98(2)
O42 C43 1.4348(18)
C43 C44 1.498(2)
C43 H43A 0.99(2)
C43 H43B 1.04(2)
C44 H44A 1.00(2)
C44 H44B 1.01(2)
C44 H44C 1.00(2)
C51 C52 1.499(3)
C51 H51A 0.99(2)
C51 H51B 1.01(2)
C51 H51C 1.01(2)
C52 O52 1.4255(18)
C52 H52A 1.02(2)
C52 H52B 0.994(18)
O52 C53 1.4382(19)
C53 C54 1.511(2)
C53 H53A 1.07(2)
C53 H53B 1.00(2)
C54 H54A 1.01(2)
C54 H54B 1.07(2)
C54 H54C 1.00(2)

loop_
_geom_hbond_atom_site_label_D
_geom_hbond_atom_site_label_H
_geom_hbond_atom_site_label_A
_geom_hbond_distance_DH
_geom_hbond_distance_HA
_geom_hbond_distance_DA
_geom_hbond_angle_DHA
O21 H21A O1 0.83(2) 1.95(2) 2.7690(15) 166.7(19)
O2 H2A O22 0.83(2) 1.96(2) 2.7754(15) 167(2)
O22 H22A O52 0.84(2) 1.80(2) 2.6310(15) 174.1(19)
O1 H1A O42 0.76(2) 1.96(2) 2.7120(14) 174(2)

loop_
_geom_torsion_atom_site_label_1
_geom_torsion_atom_site_label_2
_geom_torsion_atom_site_label_3
_geom_torsion_atom_site_label_4
_geom_torsion
O2 Si1 C1 C2 -140.06(11)
O1 Si1 C1 C2 -17.74(12)
C11 Si1 C1 C2 102.85(11)
O2 Si1 C1 C10 45.23(12)
O1 Si1 C1 C10 167.55(10)
C11 Si1 C1 C10 -71.86(12)
C10 C1 C2 C3 0.3(2)
Si1 C1 C2 C3 -174.61(11)
C1 C2 C3 C4 0.8(2)
C2 C3 C4 C5 -0.7(2)
C3 C4 C5 C6 179.45(13)
C3 C4 C5 C10 -0.4(2)
C4 C5 C6 C7 179.21(13)
C10 C5 C6 C7 -1.0(2)
C5 C6 C7 C8 0.3(2)
C6 C7 C8 C9 0.4(2)
C7 C8 C9 C10 -0.4(2)
C8 C9 C10 C5 -0.28(19)
C8 C9 C10 C1 179.01(13)
C4 C5 C10 C9 -179.24(12)
C6 C5 C10 C9 0.94(18)
C4 C5 C10 C1 1.45(19)
C6 C5 C10 C1 -178.37(12)
C2 C1 C10 C9 179.31(13)
Si1 C1 C10 C9 -5.93(18)
C2 C1 C10 C5 -1.42(19)
Si1 C1 C10 C5 173.34(9)
O2 Si1 C11 C12 -13.10(12)
O1 Si1 C11 C12 -134.38(10)
C1 Si1 C11 C12 109.00(11)
O2 Si1 C11 C20 170.52(10)
O1 Si1 C11 C20 49.24(12)
C1 Si1 C11 C20 -67.38(12)
C20 C11 C12 C13 0.90(19)
Si1 C11 C12 C13 -175.65(10)
C11 C12 C13 C14 0.3(2)
C12 C13 C14 C15 -0.9(2)
C13 C14 C15 C16 -179.32(13)
C13 C14 C15 C20 0.4(2)
C14 C15 C16 C17 179.87(13)
C20 C15 C16 C17 0.2(2)
C15 C16 C17 C18 -0.7(2)
C16 C17 C18 C19 0.4(2)
C17 C18 C19 C20 0.5(2)
C18 C19 C20 C15 -1.06(19)
C18 C19 C20 C11 179.10(12)
C16 C15 C20 C19 0.69(18)
C14 C15 C20 C19 -178.99(12)
C16 C15 C20 C11 -179.47(12)
C14 C15 C20 C11 0.85(18)
C12 C11 C20 C19 178.38(12)
Si1 C11 C20 C19 -5.22(18)
C12 C11 C20 C15 -1.45(18)
Si1 C11 C20 C15 174.95(9)
O21 Si2 C21 C22 15.90(12)
O22 Si2 C21 C22 136.78(10)
C31 Si2 C21 C22 -106.97(11)
O21 Si2 C21 C30 -167.16(10)
O22 Si2 C21 C30 -46.28(12)
C31 Si2 C21 C30 69.97(12)
C30 C21 C22 C23 -1.3(2)
Si2 C21 C22 C23 175.86(11)
C21 C22 C23 C24 0.3(2)
C22 C23 C24 C25 0.8(2)
C23 C24 C25 C26 179.27(13)
C23 C24 C25 C30 -0.9(2)
C24 C25 C26 C27 179.34(13)
C30 C25 C26 C27 -0.5(2)
C25 C26 C27 C28 0.7(2)
C26 C27 C28 C29 -0.2(2)
C27 C28 C29 C30 -0.4(2)
C28 C29 C30 C25 0.55(19)
C28 C29 C30 C21 -179.31(12)
C26 C25 C30 C29 -0.10(19)
C24 C25 C30 C29 -179.96(12)
C26 C25 C30 C21 179.76(12)
C24 C25 C30 C21 -0.09(19)
C22 C21 C30 C29 -179.02(12)
Si2 C21 C30 C29 4.02(18)
C22 C21 C30 C25 1.12(18)
Si2 C21 C30 C25 -175.84(10)
O21 Si2 C31 C32 140.13(11)
O22 Si2 C31 C32 17.55(12)
C21 Si2 C31 C32 -102.81(11)
O21 Si2 C31 C40 -46.58(13)
O22 Si2 C31 C40 -169.15(10)
C21 Si2 C31 C40 70.48(12)
C40 C31 C32 C33 -0.3(2)
Si2 C31 C32 C33 173.34(11)
C31 C32 C33 C34 -1.4(2)
C32 C33 C34 C35 1.4(2)
C33 C34 C35 C36 -179.24(13)
C33 C34 C35 C40 0.3(2)
C34 C35 C36 C37 -178.33(14)
C40 C35 C36 C37 2.1(2)
C35 C36 C37 C38 -0.7(2)
C36 C37 C38 C39 -0.7(2)
C37 C38 C39 C40 0.6(2)
C38 C39 C40 C35 0.8(2)
C38 C39 C40 C31 -178.89(13)
C36 C35 C40 C39 -2.09(19)
C34 C35 C40 C39 178.34(12)
C36 C35 C40 C31 177.56(12)
C34 C35 C40 C31 -2.01(19)
C32 C31 C40 C39 -178.40(13)
Si2 C31 C40 C39 8.32(18)
C32 C31 C40 C35 1.96(19)
Si2 C31 C40 C35 -171.31(10)
C41 C42 O42 C43 -179.36(17)
C42 O42 C43 C44 176.76(15)
C51 C52 O52 C53 176.65(15)
C52 O52 C53 C54 -83.22(18)
